data_4078916
loop_
_publ_author_name
'Bhargava, Suresh K.'
'Priv\'er, Steven H.'
'Willis, Anthony C.'
'Bennett, Martin A.'

_publ_section_title
;
 Preparation, Structure, and Reactivity of Dipalladium(I) Complexes
 Containing the Carbanion 2-C6F4PPh2: Coexistence of Distinct,
 Noninterconverting Head-to-Head [Dipalladium(0/II)] and Head-to-Tail
 [Dipalladium(I)] Species
;
_journal_issue 15
_journal_name_full Organometallics
_journal_page_first 5561
_journal_paper_doi 10.1021/om300525p
_journal_volume 31
_journal_year 2012
_chemical_absolute_configuration ad
_chemical_compound_source 'from RMITU'
_chemical_formula_moiety 'C46 H38 F8 N2 P2 Pd2'
_chemical_formula_sum 'C46 H38 F8 N2 P2 Pd2'
_chemical_formula_weight 1045.55
_space_group_IT_number 92
_symmetry_cell_setting tetragonal
_symmetry_space_group_name_Hall 'P 4abw 2nw'
_symmetry_space_group_name_H-M 'P 41 21 2'
_atom_sites_solution_hydrogens geom
_atom_sites_solution_primary direct
_audit_creation_date 08-07-10
_audit_creation_method CRYSTALS_ver_12.85
_audit_update_record
;
2008-07-10 - Report on C46 H38 F8 N2 P2 Pd2
              by   Anthony C. Willis
              for  Steven Priver and Martin Bennett

2008-07-10 - passes checkcif tests with minor warnings
;
_cell_angle_alpha 90
_cell_angle_beta 90
_cell_angle_gamma 90
_cell_formula_units_Z 4
_cell_length_a 12.2048(2)
_cell_length_b 12.2048(2)
_cell_length_c 30.1528(4)
_cell_measurement_reflns_used 91602
_cell_measurement_temperature 200
_cell_measurement_theta_max 30
_cell_measurement_theta_min 2.6
_cell_volume 4491.47(12)
_computing_cell_refinement 'DENZO/SCALEPACK (Otwinowski & Minor, 1997)'
_computing_data_collection 'COLLECT (Nonius, 1997-2001).'
_computing_data_reduction 'DENZO/SCALEPACK (Otwinowski & Minor, 1997)'
_computing_molecular_graphics
;
ORTEP-II (Johnson 1976) in teXsan (MSC, 1992-1997)
;
_computing_publication_material 'CRYSTALS (Betteridge et al., 2003)'
_computing_structure_refinement 'CRYSTALS (Betteridge et al., 2003)'
_computing_structure_solution 'SIR92 (Altomare et al., 1994)'
_diffrn_ambient_temperature 200
_diffrn_measured_fraction_theta_full 0.989
_diffrn_measured_fraction_theta_max 0.989
_diffrn_measurement_device 'Nonius KappaCCD'
_diffrn_measurement_device_type Area
_diffrn_measurement_method ' \f and \w scans with CCD '
_diffrn_radiation_monochromator graphite
_diffrn_radiation_type 'Mo K\a'
_diffrn_radiation_wavelength 0.71073
_diffrn_reflns_av_R_equivalents 0.039
_diffrn_reflns_limit_h_max 17
_diffrn_reflns_limit_h_min -14
_diffrn_reflns_limit_k_max 17
_diffrn_reflns_limit_k_min -17
_diffrn_reflns_limit_l_max 35
_diffrn_reflns_limit_l_min -42
_diffrn_reflns_number 68853
_diffrn_reflns_theta_full 30.011
_diffrn_reflns_theta_max 30.011
_diffrn_reflns_theta_min 3.111
_diffrn_standards_number 0
_exptl_absorpt_coefficient_mu 0.939
_exptl_absorpt_correction_T_max 0.844
_exptl_absorpt_correction_T_min 0.750
_exptl_absorpt_correction_type integration
_exptl_absorpt_process_details
;
Gaussian integration (Coppens, 1970)
;
_exptl_crystal_colour 'pale yellow'
_exptl_crystal_density_diffrn 1.546
_exptl_crystal_density_method 'not measured'
_exptl_crystal_description block
_exptl_crystal_F_000 2088
_exptl_crystal_size_max 0.35
_exptl_crystal_size_mid 0.30
_exptl_crystal_size_min 0.30
_refine_diff_density_max 0.45
_refine_diff_density_min -0.42
_refine_ls_abs_structure_details 'Flack (1983), 2748 Friedel-pairs'
_refine_ls_abs_structure_Flack -0.022(19)
_refine_ls_extinction_method None
_refine_ls_goodness_of_fit_ref 0.9069
_refine_ls_hydrogen_treatment constr
_refine_ls_matrix_type full
_refine_ls_number_parameters 327
_refine_ls_number_reflns 6514
_refine_ls_number_restraints 36
_refine_ls_R_factor_all 0.0268
_refine_ls_R_factor_gt 0.0204
_refine_ls_shift/su_max 0.041084
_refine_ls_structure_factor_coef Fsqd
_refine_ls_weighting_details
;
  Method, part 1, Chebychev polynomial, (Watkin, 1994, Prince, 1982)
  [weight] = 1.0/[A~0~*T~0~(x)+A~1~*T~1~(x) ... +A~n-1~]*T~n-1~(x)]
  where A~i~ are the Chebychev coefficients listed below and x= Fcalc/Fmax
  Method = Robust Weighting (Prince, 1982)
  W = [weight] * [1-(deltaF/6*sigmaF)^2^]^2^
  A~i~ are:
  19.1 28.7 16.9 7.07 1.29
;
_refine_ls_weighting_scheme calc
_refine_ls_wR_factor_all 0.0537
_refine_ls_wR_factor_gt 0.0491
_refine_ls_wR_factor_ref 0.0537
_reflns_limit_h_max 12
_reflns_limit_h_min -11
_reflns_limit_k_max 17
_reflns_limit_k_min 0
_reflns_limit_l_max 42
_reflns_limit_l_min 0
_reflns_number_gt 5518
_reflns_number_total 6518
_reflns_threshold_expression I>2.0\s(I)
_oxford_diffrn_Wilson_B_factor 2.27
_oxford_diffrn_Wilson_scale 9.57
_oxford_refine_ls_r_factor_ref 0.0268
_oxford_refine_ls_scale 0.36626(19)
_oxford_reflns_number_all 6514
_oxford_reflns_threshold_expression_ref I>-10.0\s(I)
_oxford_structure_analysis_title '7091629 ben0803'
_cod_data_source_file om300525p_si_001.cif
_cod_data_source_block complex8
_cod_depositor_comments
;
The following automatic conversions were performed:

'_symmetry_cell_setting' value 'Tetragonal' changed to 'tetragonal'
according to /home/saulius/struct/CIF-dictionaries/cif_core.dic
dictionary named 'cif_core.dic' version 2.4.2 from 2011-04-26.

Automatic conversion script
Id: cif_fix_values 1891 2012-01-12 08:04:46Z andrius 
;
_cod_original_sg_symbol_H-M 'P 41 21 2 '
_cod_database_code 4078916

loop_
_symmetry_equiv_pos_as_xyz
x,y,z
-y+1/2,x+1/2,z+1/4
-x,-y,z+1/2
y+1/2,-x+1/2,z+3/4
-x+1/2,y+1/2,-z+1/4
y,x,-z
x+1/2,-y+1/2,-z+3/4
-y,-x,-z+1/2

loop_
_atom_site_label
_atom_site_type_symbol
_atom_site_fract_x
_atom_site_fract_y
_atom_site_fract_z
_atom_site_U_iso_or_equiv
_atom_site_occupancy
_atom_site_adp_type
_atom_site_refinement_flags_posn
_atom_site_refinement_flags_adp
Pd1 Pd 0.256582(10) 0.256582(10) 0.5000 0.0322 1.0000 Uani S TU
Pd2 Pd 0.404783(10) 0.404783(10) 0.5000 0.0297 1.0000 Uani S TU
P1 P 0.16061(4) 0.41498(4) 0.514333(19) 0.0347 1.0000 Uani . .
F13 F 0.44606(12) 0.54223(13) 0.40489(5) 0.0513 1.0000 Uani . .
F14 F 0.30793(16) 0.66408(15) 0.35756(5) 0.0657 1.0000 Uani . .
F15 F 0.09661(16) 0.69156(16) 0.38309(6) 0.0722 1.0000 Uani . .
F16 F 0.02134(12) 0.59125(15) 0.45632(6) 0.0611 1.0000 Uani . .
N1 N 0.0818(7) 0.0617(6) 0.4971(7) 0.0403 0.5 Uani . U
N2 N 0.5771(7) 0.5937(7) 0.50753(15) 0.0432 0.5 Uani . U
C1 C 0.1467(5) 0.1290(5) 0.4973(6) 0.0312 0.5 Uani . U
C2 C 0.5143(2) 0.5255(4) 0.5040(7) 0.0337 0.5 Uani . U
C11 C 0.19424(16) 0.50210(16) 0.46738(7) 0.0357 1.0000 Uani . .
C12 C 0.30614(17) 0.49119(17) 0.45617(7) 0.0341 1.0000 Uani . .
C13 C 0.34004(19) 0.54775(19) 0.41896(7) 0.0404 1.0000 Uani . .
C14 C 0.2710(2) 0.6121(2) 0.39380(7) 0.0461 1.0000 Uani . .
C15 C 0.1636(2) 0.6259(2) 0.40671(8) 0.0488 1.0000 Uani . .
C16 C 0.12571(18) 0.57208(19) 0.44399(8) 0.0438 1.0000 Uani . .
C21 C 0.18312(16) 0.50414(16) 0.56200(7) 0.0361 1.0000 Uani . .
C22 C 0.2656(2) 0.4814(2) 0.59192(8) 0.0486 1.0000 Uani . .
C23 C 0.2893(3) 0.5539(3) 0.62643(9) 0.0631 1.0000 Uani . .
C24 C 0.2293(3) 0.6495(2) 0.63112(9) 0.0559 1.0000 Uani . .
C25 C 0.1467(2) 0.6727(2) 0.60152(9) 0.0524 1.0000 Uani . .
C26 C 0.1230(2) 0.6009(2) 0.56706(9) 0.0484 1.0000 Uani . .
C31 C 0.01309(17) 0.39131(19) 0.51422(9) 0.0446 1.0000 Uani . .
C32 C -0.0385(2) 0.3624(2) 0.47516(10) 0.0526 1.0000 Uani . .
C33 C -0.1483(2) 0.3308(2) 0.47499(12) 0.0612 1.0000 Uani . .
C34 C -0.2067(2) 0.3311(3) 0.51443(14) 0.0788 1.0000 Uani . .
C35 C -0.1558(3) 0.3589(4) 0.55325(14) 0.0913 1.0000 Uani . .
C36 C -0.0463(2) 0.3884(3) 0.55362(11) 0.0693 1.0000 Uani . .
C41 C 0.0016(4) -0.0271(5) 0.4929(3) 0.0558 0.5 Uani . U
C42 C -0.1085(8) 0.0191(9) 0.4788(6) 0.1072 0.5 Uani . U
C43 C 0.0373(7) -0.0979(6) 0.4553(3) 0.0830 0.5 Uani . U
C44 C 0.0097(15) -0.0866(13) 0.5353(5) 0.1629 0.5 Uani . U
C51 C 0.6487(4) 0.6880(4) 0.5159(2) 0.0593 0.5 Uani . U
C52 C 0.6130(6) 0.7354(6) 0.5605(3) 0.0843 0.5 Uani . U
C53 C 0.6342(17) 0.7765(14) 0.4791(5) 0.0744 0.5 Uani . U
C54 C 0.7562(15) 0.641(2) 0.5190(8) 0.1217 0.5 Uani . U
H221 H 0.3087 0.4122 0.5889 0.0583 1.0000 Uiso R .
H231 H 0.3497 0.5368 0.6477 0.0758 1.0000 Uiso R .
H241 H 0.2459 0.7014 0.6559 0.0672 1.0000 Uiso R .
H251 H 0.1034 0.7418 0.6048 0.0628 1.0000 Uiso R .
H261 H 0.0627 0.6185 0.5458 0.0581 1.0000 Uiso R .
H321 H 0.0034 0.3641 0.4467 0.0632 1.0000 Uiso R .
H331 H -0.1846 0.3083 0.4467 0.0733 1.0000 Uiso R .
H341 H -0.2861 0.3108 0.5145 0.0946 1.0000 Uiso R .
H351 H -0.1981 0.3579 0.5816 0.1094 1.0000 Uiso R .
H361 H -0.0098 0.4077 0.5823 0.0832 1.0000 Uiso R .
H421 H -0.1628 -0.0418 0.4759 0.1244 0.5 Uiso R .
H422 H -0.1335 0.0715 0.5021 0.1244 0.5 Uiso R .
H423 H -0.1020 0.0584 0.4498 0.1244 0.5 Uiso R .
H431 H -0.0161 -0.1594 0.4516 0.0988 0.5 Uiso R .
H432 H 0.1115 -0.1284 0.4620 0.0988 0.5 Uiso R .
H433 H 0.0405 -0.0539 0.4274 0.0988 0.5 Uiso R .
H441 H -0.0431 -0.1492 0.5352 0.1831 0.5 Uiso R .
H442 H -0.0091 -0.0352 0.5600 0.1831 0.5 Uiso R .
H443 H 0.0858 -0.1151 0.5397 0.1831 0.5 Uiso R .
H521 H 0.6599 0.8001 0.5679 0.1010 0.5 Uiso R .
H522 H 0.6212 0.6785 0.5841 0.1010 0.5 Uiso R .
H523 H 0.5346 0.7589 0.5588 0.1010 0.5 Uiso R .
H531 H 0.6838 0.8398 0.4855 0.0973 0.5 Uiso R .
H532 H 0.5567 0.8029 0.4775 0.0973 0.5 Uiso R .
H533 H 0.6550 0.7427 0.4501 0.0973 0.5 Uiso R .
H541 H 0.8117 0.6998 0.5249 0.1500 0.5 Uiso R .
H542 H 0.7576 0.5867 0.5438 0.1500 0.5 Uiso R .
H543 H 0.7738 0.6037 0.4904 0.1500 0.5 Uiso R .

loop_
_atom_site_aniso_label
_atom_site_aniso_U_11
_atom_site_aniso_U_22
_atom_site_aniso_U_33
_atom_site_aniso_U_23
_atom_site_aniso_U_13
_atom_site_aniso_U_12
Pd1 0.02485(5) 0.02485(5) 0.04683(10) -0.00306(6) 0.00306(6) -0.00496(6)
Pd2 0.02606(5) 0.02606(5) 0.03701(9) -0.00322(7) 0.00322(7) -0.00646(7)
P1 0.0266(2) 0.0286(2) 0.0487(3) -0.00250(19) 0.00611(18) -0.00240(17)
F13 0.0446(8) 0.0605(9) 0.0489(7) 0.0055(6) 0.0137(6) -0.0030(6)
F14 0.0788(11) 0.0749(11) 0.0434(7) 0.0164(7) 0.0061(7) 0.0033(9)
F15 0.0681(11) 0.0781(12) 0.0704(11) 0.0229(9) -0.0117(9) 0.0173(10)
F16 0.0372(7) 0.0591(9) 0.0870(11) 0.0106(9) 0.0030(7) 0.0118(7)
N1 0.029(3) 0.026(3) 0.066(5) 0.002(4) 0.004(3) -0.003(3)
N2 0.050(3) 0.046(3) 0.034(3) 0.004(2) -0.010(2) -0.021(3)
C1 0.020(2) 0.018(2) 0.056(4) -0.006(3) 0.011(3) 0.006(2)
C2 0.035(2) 0.033(2) 0.033(7) -0.004(3) 0.002(3) -0.0062(12)
C11 0.0318(9) 0.0313(9) 0.0438(10) -0.0050(7) 0.0019(7) -0.0030(7)
C12 0.0312(9) 0.0313(9) 0.0397(10) -0.0062(8) 0.0016(8) -0.0043(7)
C13 0.0402(11) 0.0390(11) 0.0420(11) -0.0063(9) 0.0026(9) -0.0056(9)
C14 0.0562(14) 0.0462(12) 0.0359(10) 0.0010(9) 0.0010(9) -0.0024(9)
C15 0.0528(14) 0.0465(13) 0.0472(12) 0.0036(10) -0.0093(10) 0.0068(10)
C16 0.0360(10) 0.0406(11) 0.0550(12) -0.0019(9) -0.0018(9) 0.0004(8)
C21 0.0329(9) 0.0312(9) 0.0441(10) 0.0010(7) 0.0097(8) 0.0001(7)
C22 0.0547(14) 0.0477(12) 0.0436(11) -0.0025(9) 0.0003(10) 0.0141(11)
C23 0.0739(19) 0.0731(18) 0.0421(13) -0.0097(12) -0.0104(12) 0.0187(15)
C24 0.0686(19) 0.0563(14) 0.0429(13) -0.0110(11) 0.0073(12) 0.0011(13)
C25 0.0654(16) 0.0400(12) 0.0518(13) -0.0040(10) 0.0133(12) 0.0106(10)
C26 0.0465(12) 0.0407(11) 0.0580(13) -0.0058(10) 0.0007(10) 0.0087(9)
C31 0.0293(9) 0.0373(10) 0.0673(14) -0.0053(9) 0.0060(9) -0.0023(8)
C32 0.0354(11) 0.0513(14) 0.0711(16) -0.0099(12) 0.0018(11) -0.0039(9)
C33 0.0402(13) 0.0563(17) 0.087(2) -0.0111(14) -0.0057(13) -0.0079(11)
C34 0.0324(12) 0.090(2) 0.115(3) -0.011(2) 0.0113(15) -0.0186(14)
C35 0.0450(17) 0.136(4) 0.092(3) -0.016(2) 0.0227(17) -0.034(2)
C36 0.0419(14) 0.092(2) 0.0745(18) -0.0048(17) 0.0150(13) -0.0224(14)
C41 0.043(3) 0.039(3) 0.086(6) 0.011(3) -0.014(3) -0.019(3)
C42 0.034(3) 0.055(4) 0.232(19) 0.004(6) -0.022(6) -0.013(3)
C43 0.085(5) 0.055(4) 0.109(6) -0.013(4) -0.022(4) -0.019(4)
C44 0.232(18) 0.173(15) 0.084(6) 0.053(7) -0.048(8) -0.167(14)
C51 0.047(3) 0.046(3) 0.085(4) 0.007(2) -0.017(2) -0.022(2)
C52 0.073(4) 0.071(4) 0.109(5) -0.034(4) -0.041(4) -0.002(3)
C53 0.098(8) 0.041(5) 0.085(7) 0.012(4) 0.014(5) -0.030(5)
C54 0.051(7) 0.105(10) 0.209(19) -0.026(10) -0.052(8) -0.028(5)

loop_
_atom_type_symbol
_atom_type_scat_dispersion_real
_atom_type_scat_dispersion_imag
_atom_type_scat_Cromer_Mann_a1
_atom_type_scat_Cromer_Mann_b1
_atom_type_scat_Cromer_Mann_a2
_atom_type_scat_Cromer_Mann_b2
_atom_type_scat_Cromer_Mann_a3
_atom_type_scat_Cromer_Mann_b3
_atom_type_scat_Cromer_Mann_a4
_atom_type_scat_Cromer_Mann_b4
_atom_type_scat_Cromer_Mann_c
_atom_type_scat_source
C 0.0033 0.0016 2.3100 20.8439 1.0200 10.2075 1.5886 0.5687 0.8650 51.6512 0.2156 'International Tables Vol C 4.2.6.8 and 6.1.1.4'
H 0.0000 0.0000 0.4930 10.5109 0.3229 26.1257 0.1402 3.1424 0.0408 57.7998 0.0030 'International Tables Vol C 4.2.6.8 and 6.1.1.4'
F 0.0171 0.0103 3.5392 10.2825 2.6412 4.2944 1.5170 0.2615 1.0243 26.1476 0.2776 'International Tables Vol C 4.2.6.8 and 6.1.1.4'
N 0.0061 0.0033 12.2126 0.0057 3.1322 9.8933 2.0125 28.9975 1.1663 0.5826 -11.5290 'International Tables Vol C 4.2.6.8 and 6.1.1.4'
P 0.1023 0.0942 6.4345 1.9067 4.1791 27.1570 1.7800 0.5260 1.4908 68.1645 1.1149 'International Tables Vol C 4.2.6.8 and 6.1.1.4'
Pd -0.9988 1.0072 19.3319 0.6987 15.5017 7.9893 5.2954 25.2052 0.6058 76.8986 5.2659 'International Tables Vol C 4.2.6.8 and 6.1.1.4'

loop_
_exptl_crystal_face_index_h
_exptl_crystal_face_index_k
_exptl_crystal_face_index_l
_exptl_crystal_face_perp_dist
1 0 0 0.150
0 0 1 0.330
0 3 3 0.120
0 -5 -4 0.200
0 -10 10 0.138
0 2 -3 0.140
5 0 5 0.118
-1 0 -4 0.117
-1 0 1 0.162
-10 0 -10 0.103

loop_
_geom_angle_atom_site_label_1
_geom_angle_site_symmetry_1
_geom_angle_atom_site_label_2
_geom_angle_atom_site_label_3
_geom_angle
_geom_angle_publ_flag
P1 6_556 Pd1 P1 152.92(3) yes
Pd2 . Pd1 P1 76.461(13) yes
P1 6_556 Pd1 C1 98.92(19) yes
Pd2 . Pd1 C1 175.2(2) yes
P1 . Pd1 C1 108.15(19) yes
C12 6_556 Pd2 C2 92.9(4) yes
Pd1 . Pd2 C2 175.6(5) yes
C12 6_556 Pd2 C12 174.17(11) yes
Pd1 . Pd2 C12 87.08(5) yes
C2 . Pd2 C12 93.0(4) yes
Pd1 . P1 C11 103.31(7) yes
Pd1 . P1 C21 124.94(7) yes
C11 . P1 C21 103.34(9) yes
Pd1 . P1 C31 111.66(8) yes
C11 . P1 C31 108.31(11) yes
C21 . P1 C31 104.17(10) yes
C1 . N1 C41 175.0(18) yes
C2 . N2 C51 172.9(10) yes
Pd1 . C1 N1 176.3(8) yes
Pd2 . C2 N2 178.0(17) yes
P1 . C11 C12 110.45(16) yes
P1 . C11 C16 128.30(16) yes
C12 . C11 C16 121.3(2) yes
C11 . C12 Pd2 117.14(15) yes
C11 . C12 C13 115.9(2) yes
Pd2 . C12 C13 126.69(16) yes
F13 . C13 C12 120.8(2) yes
F13 . C13 C14 115.9(2) yes
C12 . C13 C14 123.3(2) yes
F14 . C14 C13 120.8(2) yes
F14 . C14 C15 119.5(2) yes
C13 . C14 C15 119.7(2) yes
F15 . C15 C14 120.0(2) yes
F15 . C15 C16 120.7(2) yes
C14 . C15 C16 119.3(2) yes
C11 . C16 F16 122.4(2) yes
C11 . C16 C15 120.3(2) yes
F16 . C16 C15 117.3(2) yes
P1 . C21 C22 120.34(16) yes
P1 . C21 C26 120.73(17) yes
C22 . C21 C26 118.8(2) yes
C21 . C22 C23 120.7(2) yes
C21 . C22 H221 119.6 no
C23 . C22 H221 119.6 no
C22 . C23 C24 120.0(3) yes
C22 . C23 H231 120.0 no
C24 . C23 H231 120.0 no
C23 . C24 C25 119.7(3) yes
C23 . C24 H241 120.2 no
C25 . C24 H241 120.2 no
C24 . C25 C26 120.5(2) yes
C24 . C25 H251 119.7 no
C26 . C25 H251 119.7 no
C21 . C26 C25 120.3(2) yes
C21 . C26 H261 119.8 no
C25 . C26 H261 119.8 no
P1 . C31 C32 119.49(19) yes
P1 . C31 C36 121.1(2) yes
C32 . C31 C36 118.9(2) yes
C31 . C32 C33 120.8(3) yes
C31 . C32 H321 119.6 no
C33 . C32 H321 119.6 no
C32 . C33 C34 119.4(3) yes
C32 . C33 H331 120.3 no
C34 . C33 H331 120.3 no
C33 . C34 C35 120.1(3) yes
C33 . C34 H341 120.0 no
C35 . C34 H341 120.0 no
C34 . C35 C36 120.7(3) yes
C34 . C35 H351 119.7 no
C36 . C35 H351 119.7 no
C31 . C36 C35 120.2(3) yes
C31 . C36 H361 119.9 no
C35 . C36 H361 119.9 no
N1 . C41 C42 109.9(8) yes
N1 . C41 C43 107.5(7) yes
C42 . C41 C43 105.1(9) yes
N1 . C41 C44 104.1(12) yes
C42 . C41 C44 119.0(10) yes
C43 . C41 C44 110.8(9) yes
C41 . C42 H421 109.6 no
C41 . C42 H422 108.1 no
H421 . C42 H422 109.5 no
C41 . C42 H423 110.7 no
H421 . C42 H423 109.5 no
H422 . C42 H423 109.5 no
C41 . C43 H431 109.4 no
C41 . C43 H432 109.1 no
H431 . C43 H432 109.5 no
C41 . C43 H433 109.9 no
H431 . C43 H433 109.5 no
H432 . C43 H433 109.5 no
C41 . C44 H441 109.3 no
C41 . C44 H442 108.8 no
H441 . C44 H442 109.5 no
C41 . C44 H443 110.3 no
H441 . C44 H443 109.5 no
H442 . C44 H443 109.5 no
N2 . C51 C52 106.2(5) yes
N2 . C51 C53 110.6(8) yes
N2 . C51 C54 104.1(11) yes
C52 . C51 C53 109.4(7) yes
C52 . C51 C54 110.8(10) yes
C53 . C51 C54 115.2(10) yes
C51 . C52 H521 109.3 no
C51 . C52 H522 109.5 no
H521 . C52 H522 109.5 no
C51 . C52 H523 109.5 no
H521 . C52 H523 109.5 no
H522 . C52 H523 109.5 no
C51 . C53 H531 109.2 no
C51 . C53 H532 111.3 no
C51 . C53 H533 108.0 no
H531 . C53 H532 109.5 no
H531 . C53 H533 109.5 no
H532 . C53 H533 109.5 no
C51 . C54 H541 110.3 no
C51 . C54 H542 109.2 no
C51 . C54 H543 108.9 no
H541 . C54 H542 109.5 no
H541 . C54 H543 109.5 no
H542 . C54 H543 109.5 no

loop_
_geom_bond_atom_site_label_1
_geom_bond_atom_site_label_2
_geom_bond_distance
_geom_bond_publ_flag
Pd1 Pd2 2.5580(2) yes
Pd1 P1 2.3013(5) yes
Pd1 C1 2.057(3) yes
Pd2 C2 1.993(3) yes
Pd2 C12 2.076(2) yes
P1 C11 1.818(2) yes
P1 C21 1.823(2) yes
P1 C31 1.824(2) yes
F13 C13 1.363(3) yes
F14 C14 1.341(3) yes
F15 C15 1.348(3) yes
F16 C16 1.348(3) yes
N1 C1 1.141(4) yes
N1 C41 1.466(5) yes
N2 C2 1.136(5) yes
N2 C51 1.468(6) yes
C11 C12 1.413(3) yes
C11 C16 1.388(3) yes
C12 C13 1.381(3) yes
C13 C14 1.379(3) yes
C14 C15 1.378(4) yes
C15 C16 1.382(4) yes
C21 C22 1.380(3) yes
C21 C26 1.399(3) yes
C22 C23 1.397(4) yes
C22 H221 1.000 no
C23 C24 1.385(4) yes
C23 H231 1.000 no
C24 C25 1.376(4) yes
C24 H241 1.000 no
C25 C26 1.390(4) yes
C25 H251 1.000 no
C26 H261 1.000 no
C31 C32 1.382(4) yes
C31 C36 1.392(4) yes
C32 C33 1.395(4) yes
C32 H321 1.000 no
C33 C34 1.386(5) yes
C33 H331 1.000 no
C34 C35 1.368(6) yes
C34 H341 1.000 no
C35 C36 1.384(4) yes
C35 H351 1.000 no
C36 H361 1.000 no
C41 C42 1.518(12) yes
C41 C43 1.489(11) yes
C41 C44 1.474(16) yes
C42 H421 1.000 no
C42 H422 1.000 no
C42 H423 1.000 no
C43 H431 1.000 no
C43 H432 1.000 no
C43 H433 1.000 no
C44 H441 1.000 no
C44 H442 1.000 no
C44 H443 1.000 no
C51 C52 1.527(10) yes
C51 C53 1.560(18) yes
C51 C54 1.43(2) yes
C52 H521 1.000 no
C52 H522 1.000 no
C52 H523 1.000 no
C53 H531 1.000 no
C53 H532 1.000 no
C53 H533 1.000 no
C54 H541 1.000 no
C54 H542 1.000 no
C54 H543 1.000 no

loop_
_geom_contact_atom_site_label_1
_geom_contact_atom_site_label_2
_geom_contact_distance
_geom_contact_site_symmetry_2
_geom_contact_publ_flag
F13 C43 3.569(9) 7 no
F14 C52 3.194(8) 4_464 no
F14 C44 3.30(2) 4_554 no
F14 C53 3.44(2) 7_465 no
F14 C43 3.476(9) 7 no
F14 C54 3.50(2) 4_464 no
F14 C35 3.529(4) 6_566 no
F14 C42 3.58(2) 7 no
F15 C53 3.44(2) 7_465 no
F15 C43 3.445(8) 1_565 no
F15 C54 3.54(2) 4_464 no
F16 C52 3.536(7) 6_456 no
C14 C35 3.424(5) 6_566 no
C35 C53 3.60(2) 6_456 no

loop_
_geom_torsion_atom_site_label_1
_geom_torsion_atom_site_label_2
_geom_torsion_atom_site_label_3
_geom_torsion_atom_site_label_4
_geom_torsion_site_symmetry_3
_geom_torsion_site_symmetry_4
_geom_torsion
_geom_torsion_publ_flag
Pd1 Pd2 C12 C11 . . 48.1(2) no
Pd1 Pd2 C12 C13 . . -138.1(2) no
Pd1 P1 C11 C12 . . -40.2(2) no
Pd1 P1 C11 C16 . . 140.1(2) no
Pd1 P1 C21 C22 . . 2.7(2) no
Pd1 P1 C21 C26 . . 177.8(2) no
Pd1 P1 C31 C32 . . -66.4(2) no
Pd1 P1 C31 C36 . . 105.5(2) no
Pd2 Pd1 P1 C11 . . 56.70(7) no
Pd2 Pd1 P1 C21 . . -60.34(8) no
Pd2 Pd1 P1 C31 . . 172.9(1) no
Pd2 C12 C11 P1 . . -9.8(2) no
Pd2 C12 C11 C16 . . 169.9(2) no
Pd2 C12 C13 F13 . . 6.7(3) no
Pd2 C12 C13 C14 . . -173.5(2) no
P1 Pd1 Pd2 C12 . . -50.75(6) no
P1 Pd1 Pd2 C12 . 6_556 129.25(6) no
P1 Pd1 P1 C11 6_556 6_556 56.70(7) no
P1 Pd1 P1 C21 6_556 6_556 -60.34(8) no
P1 Pd1 P1 C31 6_556 6_556 172.9(1) no
P1 C11 C12 C13 . . 175.7(2) no
P1 C11 C16 F16 . . 5.6(3) no
P1 C11 C16 C15 . . -174.8(2) no
P1 C21 C22 C23 . . 174.7(2) no
P1 C21 C26 C25 . . -174.8(2) no
P1 C31 C32 C33 . . 172.1(2) no
P1 C31 C36 C35 . . -173.1(3) no
F13 C13 C12 C11 . . -179.4(2) no
F13 C13 C14 F14 . . 0.8(3) no
F13 C13 C14 C15 . . -177.3(2) no
F14 C14 C13 C12 . . -179.0(2) no
F14 C14 C15 F15 . . -0.3(3) no
F14 C14 C15 C16 . . 179.9(2) no
F15 C15 C14 C13 . . 177.8(2) no
F15 C15 C16 F16 . . -2.3(3) no
F15 C15 C16 C11 . . 178.1(2) no
F16 C16 C11 C12 . . -174.1(2) no
F16 C16 C15 C14 . . 177.6(2) no
C1 Pd1 P1 C11 . . -121.8(5) no
C1 Pd1 P1 C21 . . 121.1(5) no
C1 Pd1 P1 C31 . . -5.6(5) no
C1 Pd1 P1 C11 6_556 6_556 -124.7(5) no
C1 Pd1 P1 C21 6_556 6_556 118.2(5) no
C1 Pd1 P1 C31 6_556 6_556 -8.5(5) no
C2 Pd2 C12 C11 . . -127.4(5) no
C2 Pd2 C12 C13 . . 46.4(5) no
C2 Pd2 C12 C11 6_556 6_556 -136.3(5) no
C2 Pd2 C12 C13 6_556 6_556 37.5(5) no
C11 P1 C21 C22 . . -114.3(2) no
C11 P1 C21 C26 . . 60.8(2) no
C11 P1 C31 C32 . . 46.7(2) no
C11 P1 C31 C36 . . -141.4(2) no
C11 C12 C13 C14 . . 0.4(3) no
C11 C16 C15 C14 . . -2.0(4) no
C12 C11 P1 C21 . . 91.2(2) no
C12 C11 P1 C31 . . -158.7(2) no
C12 C11 C16 C15 . . 5.5(3) no
C12 C13 C14 C15 . . 2.9(4) no
C13 C12 C11 C16 . . -4.6(3) no
C13 C14 C15 C16 . . -2.1(4) no
C16 C11 P1 C21 . . -88.6(2) no
C16 C11 P1 C31 . . 21.5(2) no
C21 P1 C31 C32 . . 156.3(2) no
C21 P1 C31 C36 . . -31.8(3) no
C21 C22 C23 C24 . . 0.5(4) no
C21 C26 C25 C24 . . -0.1(4) no
C22 C21 P1 C31 . . 132.6(2) no
C22 C21 C26 C25 . . 0.3(3) no
C22 C23 C24 C25 . . -0.3(5) no
C23 C22 C21 C26 . . -0.5(4) no
C23 C24 C25 C26 . . 0.1(4) no
C26 C21 P1 C31 . . -52.4(2) no
C31 C32 C33 C34 . . 1.6(4) no
C31 C36 C35 C34 . . 0.7(6) no
C32 C31 C36 C35 . . -1.2(5) no
C32 C33 C34 C35 . . -2.0(5) no
C33 C32 C31 C36 . . 0.0(4) no
C33 C34 C35 C36 . . 0.9(6) no
